data_1572692
loop_
_publ_author_name
'Tay, Gavin'
'Nishimura, Soushi'
'Oguri, Hiroki'

_publ_section_title
;
 Direct photochemical intramolecular [4 + 2] cycloadditions of
 dehydrosecodine-type substrates for the synthesis of the
 <i>iboga</i>-type scaffold and divergent [2 + 2] cycloadditions employing
 micro-flow system.
;
_journal_issue 38
_journal_name_full 'Chemical science'
_journal_page_first 15599
_journal_page_last 15609
_journal_paper_doi 10.1039/d4sc02597k
_journal_volume 15
_journal_year 2024
_chemical_formula_moiety 'C19 H30 Cl2 Fe N7 P3'
_chemical_formula_sum 'C19 H30 Cl2 Fe N7 P3'
_chemical_formula_weight 576.16
_space_group_crystal_system monoclinic
_space_group_IT_number 14
_space_group_name_Hall '-P 2yn'
_space_group_name_H-M_alt 'P 1 21/n 1'
_atom_sites_solution_hydrogens mixed
_audit_creation_method SHELXL-2018/3
_audit_update_record
;
2024-05-22 deposited with the CCDC.	2024-08-16 downloaded from the CCDC.
;
_cell_angle_alpha 90
_cell_angle_beta 102.254(3)
_cell_angle_gamma 90
_cell_formula_units_Z 4
_cell_length_a 10.9336(4)
_cell_length_b 17.7838(5)
_cell_length_c 13.0108(4)
_cell_measurement_reflns_used 8633
_cell_measurement_temperature 173(2)
_cell_measurement_theta_max 27.51
_cell_measurement_theta_min 2.22
_cell_volume 2472.19(14)
_computing_cell_refinement '<i>SAINT</i> (Bruker, 2012)'
_computing_data_collection '<i>APEX2</i> (Bruker, 2012)'
_computing_data_reduction <i>SAINT</i>
_computing_molecular_graphics '<i>ORTEP-3</i> for Windows (Farrugia, 2012)'
_computing_publication_material 'WinGX publication routines (Farrugia, 2012) and PLATON (Spek, 2009)'
_computing_structure_refinement 'SHELXL-2018/3 (Sheldrick, 2015<i>b</i>)'
_computing_structure_solution 'SHELXT 2014/5 (Sheldrick, 2015<i>a</i>)'
_diffrn_ambient_temperature 173(2)
_diffrn_detector_area_resol_mean 8.3333
_diffrn_measured_fraction_theta_full 1.000
_diffrn_measured_fraction_theta_max 1.000
_diffrn_measurement_device_type 'Bruker APEX II QUAZAR three-circle diffractometer'
_diffrn_measurement_method '\f and \w scans'
_diffrn_radiation_type MoK\a
_diffrn_radiation_wavelength 0.71073
_diffrn_reflns_av_R_equivalents 0.0401
_diffrn_reflns_av_unetI/netI 0.0286
_diffrn_reflns_Laue_measured_fraction_full 1.000
_diffrn_reflns_Laue_measured_fraction_max 1.000
_diffrn_reflns_limit_h_max 14
_diffrn_reflns_limit_h_min -14
_diffrn_reflns_limit_k_max 23
_diffrn_reflns_limit_k_min -23
_diffrn_reflns_limit_l_max 16
_diffrn_reflns_limit_l_min -16
_diffrn_reflns_number 31644
_diffrn_reflns_point_group_measured_fraction_full 1.000
_diffrn_reflns_point_group_measured_fraction_max 1.000
_diffrn_reflns_theta_full 25.242
_diffrn_reflns_theta_max 27.483
_diffrn_reflns_theta_min 1.969
_exptl_absorpt_coefficient_mu 1.044
_exptl_absorpt_correction_type none
_exptl_crystal_colour yellow
_exptl_crystal_density_diffrn 1.548
_exptl_crystal_description block
_exptl_crystal_F_000 1192
_exptl_crystal_size_max 0.197
_exptl_crystal_size_mid 0.193
_exptl_crystal_size_min 0.154
_refine_diff_density_max 0.513
_refine_diff_density_min -0.429
_refine_diff_density_rms 0.062
_refine_ls_extinction_method none
_refine_ls_goodness_of_fit_ref 1.037
_refine_ls_hydrogen_treatment mixed
_refine_ls_matrix_type full
_refine_ls_number_parameters 295
_refine_ls_number_reflns 5672
_refine_ls_number_restraints 3
_refine_ls_restrained_S_all 1.093
_refine_ls_R_factor_all 0.0385
_refine_ls_R_factor_gt 0.0307
_refine_ls_shift/su_max 0.001
_refine_ls_shift/su_mean 0.000
_refine_ls_structure_factor_coef Fsqd
_refine_ls_weighting_details 'w=1/[\s^2^(Fo^2^)+(0.0359P)^2^+1.4748P] where P=(Fo^2^+2Fc^2^)/3'
_refine_ls_weighting_scheme calc
_refine_ls_wR_factor_gt 0.0750
_refine_ls_wR_factor_ref 0.0790
_reflns_Friedel_coverage 0.000
_reflns_number_gt 4876
_reflns_number_total 5672
_reflns_threshold_expression 'I > 2\s(I)'
_cod_data_source_file d4sc02597k2.cif
_cod_data_source_block shelx
_cod_depositor_comments 'Adding full bibliography for 1572691--1572693.cif.'
_cod_original_sg_symbol_H-M 'P 21/n'
_cod_database_code 1572692
_shelx_shelxl_version_number 2018/3
_shelx_space_group_comment
;
The symmetry employed for this shelxl refinement is uniquely defined
by the following loop, which should always be used as a source of
symmetry information in preference to the above space-group names.
They are only intended as comments.
;

loop_
_space_group_symop_operation_xyz
'x, y, z'
'-x+1/2, y+1/2, -z+1/2'
'-x, -y, -z'
'x-1/2, -y-1/2, z-1/2'

loop_
_atom_site_label
_atom_site_type_symbol
_atom_site_fract_x
_atom_site_fract_y
_atom_site_fract_z
_atom_site_U_iso_or_equiv
_atom_site_adp_type
_atom_site_occupancy
_atom_site_site_symmetry_order
_atom_site_calc_flag
_atom_site_refinement_flags_posn
_atom_site_refinement_flags_adp
_atom_site_refinement_flags_occupancy
_atom_site_disorder_assembly
_atom_site_disorder_group
H6 H -0.027(3) 0.409(2) -0.020(2) 0.107(14) Uiso 1 1 d D . . . .
Fe1 Fe 0.00415(3) 0.20589(2) 0.10334(2) 0.02071(8) Uani 1 1 d . . . . .
P1 P 0.19103(5) 0.43749(3) -0.22906(4) 0.02017(11) Uani 1 1 d . . . . .
P2 P 0.02536(4) 0.31962(3) -0.29110(4) 0.01766(11) Uani 1 1 d . . . . .
P3 P -0.04417(4) 0.44766(3) -0.18721(4) 0.01770(10) Uani 1 1 d . . . . .
Cl1 Cl 0.35905(5) 0.43555(3) -0.12783(5) 0.03949(14) Uani 1 1 d . . . . .
Cl2 Cl 0.23465(6) 0.50880(3) -0.33830(5) 0.03949(14) Uani 1 1 d . . . . .
N1 N 0.16348(15) 0.35816(9) -0.27894(13) 0.0229(3) Uani 1 1 d . . . . .
N2 N -0.07423(14) 0.37367(9) -0.25738(12) 0.0204(3) Uani 1 1 d . . . . .
N3 N 0.09693(15) 0.47840(9) -0.17238(13) 0.0241(3) Uani 1 1 d . . . . .
N4 N 0.03728(16) 0.23996(8) -0.22457(12) 0.0229(3) Uani 1 1 d . . . . .
N5 N -0.02601(16) 0.29167(9) -0.41385(13) 0.0237(3) Uani 1 1 d . . . . .
N6 N -0.07226(15) 0.43489(9) -0.06861(13) 0.0215(3) Uani 1 1 d D . . . .
N7 N -0.14146(15) 0.51622(9) -0.23489(13) 0.0229(3) Uani 1 1 d . . . . .
C1 C 0.0872(2) 0.17242(11) -0.26603(17) 0.0309(5) Uani 1 1 d . . . . .
H1A H 0.074169 0.128327 -0.223152 0.037 Uiso 1 1 calc R U . . .
H1B H 0.178373 0.178477 -0.260556 0.037 Uiso 1 1 calc R U . . .
C2 C 0.0243(2) 0.15864(12) -0.37926(18) 0.0366(5) Uani 1 1 d . . . . .
H2A H -0.065301 0.147355 -0.383510 0.044 Uiso 1 1 calc R U . . .
H2B H 0.062785 0.114188 -0.405561 0.044 Uiso 1 1 calc R U . . .
C3 C 0.0352(2) 0.22565(12) -0.44878(18) 0.0354(5) Uani 1 1 d . . . . .
H3A H 0.124637 0.236906 -0.445581 0.042 Uiso 1 1 calc R U . . .
H3B H -0.004612 0.213695 -0.522616 0.042 Uiso 1 1 calc R U . . .
C4 C -0.0455(2) 0.35233(12) -0.49137(16) 0.0341(5) Uani 1 1 d . . . . .
H4A H -0.092724 0.393085 -0.467100 0.051 Uiso 1 1 calc R U . . .
H4B H -0.092660 0.333155 -0.558843 0.051 Uiso 1 1 calc R U . . .
H4C H 0.035694 0.371439 -0.500164 0.051 Uiso 1 1 calc R U . . .
C5 C 0.0807(2) 0.24905(12) -0.10992(16) 0.0283(4) Uani 1 1 d . . . . .
H5A H 0.065930 0.301503 -0.090125 0.034 Uiso 1 1 calc R U . . .
H5B H 0.171801 0.239294 -0.090335 0.034 Uiso 1 1 calc R U . . .
C6 C 0.0139(2) 0.19629(10) -0.05045(15) 0.0238(4) Uani 1 1 d . . . . .
C7 C 0.0634(2) 0.13076(11) 0.00576(15) 0.0263(4) Uani 1 1 d . . . . .
H7 H 0.146002 0.111937 0.012319 0.032 Uiso 1 1 calc R U . . .
C8 C -0.0320(2) 0.09825(11) 0.05045(16) 0.0299(5) Uani 1 1 d . . . . .
H8 H -0.024225 0.053981 0.092206 0.036 Uiso 1 1 calc R U . . .
C9 C -0.1407(2) 0.14334(13) 0.02189(16) 0.0316(5) Uani 1 1 d . . . . .
H9 H -0.218491 0.134793 0.041445 0.038 Uiso 1 1 calc R U . . .
C10 C -0.1130(2) 0.20355(12) -0.04109(16) 0.0284(4) Uani 1 1 d . . . . .
H10 H -0.169404 0.242026 -0.071701 0.034 Uiso 1 1 calc R U . . .
C11 C -0.0209(2) 0.30559(12) 0.17418(18) 0.0370(5) Uani 1 1 d . . . . .
H11 H -0.076209 0.344940 0.144991 0.044 Uiso 1 1 calc R U . . .
C12 C 0.1054(2) 0.29795(13) 0.16501(18) 0.0378(5) Uani 1 1 d . . . . .
H12 H 0.149248 0.331131 0.128385 0.045 Uiso 1 1 calc R U . . .
C13 C 0.1547(2) 0.23220(13) 0.22000(17) 0.0328(5) Uani 1 1 d . . . . .
H13 H 0.237410 0.213493 0.227116 0.039 Uiso 1 1 calc R U . . .
C14 C 0.0582(2) 0.19945(12) 0.26241(16) 0.0289(4) Uani 1 1 d . . . . .
H14 H 0.065203 0.154652 0.303019 0.035 Uiso 1 1 calc R U . . .
C15 C -0.0503(2) 0.24457(13) 0.23422(16) 0.0305(5) Uani 1 1 d . . . . .
H15 H -0.128739 0.235510 0.252346 0.037 Uiso 1 1 calc R U . . .
C16 C -0.20492(19) 0.42779(12) -0.06186(17) 0.0271(4) Uani 1 1 d D . . . .
H16A H -0.210687 0.422823 0.012753 0.033 Uiso 1 1 calc R U . . .
H16B H -0.240950 0.381876 -0.099511 0.033 Uiso 1 1 calc R U . . .
C17 C -0.27892(19) 0.49566(12) -0.10951(18) 0.0307(5) Uani 1 1 d . . . . .
H17A H -0.246615 0.540845 -0.068084 0.037 Uiso 1 1 calc R U . . .
H17B H -0.367581 0.489023 -0.105161 0.037 Uiso 1 1 calc R U . . .
C18 C -0.27184(19) 0.50814(12) -0.22345(18) 0.0304(5) Uani 1 1 d . . . . .
H18A H -0.311028 0.465058 -0.266308 0.037 Uiso 1 1 calc R U . . .
H18B H -0.319330 0.554051 -0.250120 0.037 Uiso 1 1 calc R U . . .
C19 C -0.1313(2) 0.54538(13) -0.33786(17) 0.0371(5) Uani 1 1 d . . . . .
H19A H -0.042900 0.548293 -0.341740 0.056 Uiso 1 1 calc R U . . .
H19B H -0.168689 0.595648 -0.347772 0.056 Uiso 1 1 calc R U . . .
H19C H -0.175552 0.511737 -0.393073 0.056 Uiso 1 1 calc R U . . .

loop_
_atom_site_aniso_label
_atom_site_aniso_U_11
_atom_site_aniso_U_22
_atom_site_aniso_U_33
_atom_site_aniso_U_23
_atom_site_aniso_U_13
_atom_site_aniso_U_12
Fe1 0.02158(15) 0.02244(14) 0.01698(14) 0.00205(10) 0.00155(11) 0.00076(10)
P1 0.0196(2) 0.0198(2) 0.0221(3) -0.00282(18) 0.00661(19) -0.00265(18)
P2 0.0231(2) 0.0152(2) 0.0159(2) -0.00103(17) 0.00696(19) -0.00233(17)
P3 0.0184(2) 0.0180(2) 0.0165(2) -0.00279(17) 0.00313(18) 0.00124(17)
Cl1 0.0212(2) 0.0546(4) 0.0398(3) -0.0149(3) 0.0002(2) 0.0027(2)
Cl2 0.0525(4) 0.0266(3) 0.0463(3) 0.0045(2) 0.0261(3) -0.0083(2)
N1 0.0224(8) 0.0204(8) 0.0286(9) -0.0036(6) 0.0115(7) -0.0020(6)
N2 0.0203(8) 0.0219(8) 0.0193(8) -0.0053(6) 0.0048(6) -0.0030(6)
N3 0.0211(8) 0.0245(8) 0.0269(9) -0.0095(7) 0.0053(7) -0.0023(6)
N4 0.0341(9) 0.0167(7) 0.0189(8) 0.0016(6) 0.0077(7) -0.0022(7)
N5 0.0353(9) 0.0198(8) 0.0170(8) -0.0027(6) 0.0075(7) -0.0028(7)
N6 0.0225(8) 0.0251(8) 0.0169(8) -0.0004(6) 0.0040(7) 0.0018(7)
N7 0.0244(8) 0.0229(8) 0.0206(8) 0.0010(6) 0.0030(7) 0.0057(6)
C1 0.0413(12) 0.0191(9) 0.0351(12) 0.0040(8) 0.0144(10) 0.0032(9)
C2 0.0587(15) 0.0195(10) 0.0351(13) -0.0079(9) 0.0175(11) -0.0025(10)
C3 0.0577(15) 0.0252(10) 0.0278(11) -0.0080(9) 0.0193(11) -0.0001(10)
C4 0.0511(14) 0.0318(11) 0.0185(10) 0.0030(8) 0.0050(10) 0.0008(10)
C5 0.0370(12) 0.0261(10) 0.0207(10) 0.0025(8) 0.0034(9) -0.0062(9)
C6 0.0337(11) 0.0212(9) 0.0163(9) 0.0010(7) 0.0049(8) -0.0010(8)
C7 0.0351(11) 0.0222(9) 0.0225(10) 0.0009(8) 0.0084(9) 0.0034(8)
C8 0.0429(12) 0.0221(10) 0.0246(11) 0.0013(8) 0.0066(9) -0.0060(9)
C9 0.0294(11) 0.0405(12) 0.0236(11) -0.0018(9) 0.0028(9) -0.0115(9)
C10 0.0304(11) 0.0304(10) 0.0209(10) 0.0006(8) -0.0025(9) 0.0007(8)
C11 0.0509(14) 0.0285(11) 0.0273(12) -0.0042(9) -0.0011(10) 0.0098(10)
C12 0.0497(14) 0.0341(12) 0.0295(12) -0.0051(9) 0.0081(11) -0.0155(10)
C13 0.0246(10) 0.0452(13) 0.0255(11) -0.0063(9) -0.0016(9) -0.0027(9)
C14 0.0324(11) 0.0360(11) 0.0163(10) 0.0022(8) 0.0007(8) 0.0041(9)
C15 0.0291(11) 0.0425(12) 0.0199(10) -0.0040(9) 0.0054(9) 0.0051(9)
C16 0.0247(10) 0.0321(11) 0.0254(11) -0.0039(8) 0.0070(8) -0.0061(8)
C17 0.0201(10) 0.0375(11) 0.0357(12) -0.0058(9) 0.0086(9) 0.0020(8)
C18 0.0214(10) 0.0329(11) 0.0347(12) -0.0004(9) 0.0007(9) 0.0080(8)
C19 0.0500(14) 0.0347(12) 0.0263(12) 0.0076(9) 0.0073(10) 0.0106(10)

loop_
_atom_type_symbol
_atom_type_description
_atom_type_scat_dispersion_real
_atom_type_scat_dispersion_imag
_atom_type_scat_source
C C 0.0033 0.0016 'International Tables Vol C Tables 4.2.6.8 and 6.1.1.4'
H H 0.0000 0.0000 'International Tables Vol C Tables 4.2.6.8 and 6.1.1.4'
Cl Cl 0.1484 0.1585 'International Tables Vol C Tables 4.2.6.8 and 6.1.1.4'
Fe Fe 0.3463 0.8444 'International Tables Vol C Tables 4.2.6.8 and 6.1.1.4'
N N 0.0061 0.0033 'International Tables Vol C Tables 4.2.6.8 and 6.1.1.4'
P P 0.1023 0.0942 'International Tables Vol C Tables 4.2.6.8 and 6.1.1.4'

loop_
_geom_angle_atom_site_label_1
_geom_angle_atom_site_label_2
_geom_angle_atom_site_label_3
_geom_angle
_geom_angle_site_symmetry_1
_geom_angle_site_symmetry_3
_geom_angle_publ_flag
C14 Fe1 C6 158.93(9) . . ?
C14 Fe1 C10 158.19(9) . . ?
C6 Fe1 C10 40.96(8) . . ?
C14 Fe1 C9 121.65(9) . . ?
C6 Fe1 C9 68.89(8) . . ?
C10 Fe1 C9 40.75(8) . . ?
C14 Fe1 C15 40.69(8) . . ?
C6 Fe1 C15 159.33(8) . . ?
C10 Fe1 C15 122.62(9) . . ?
C9 Fe1 C15 106.60(9) . . ?
C14 Fe1 C7 122.32(8) . . ?
C6 Fe1 C7 40.81(8) . . ?
C10 Fe1 C7 68.49(9) . . ?
C9 Fe1 C7 68.51(9) . . ?
C15 Fe1 C7 158.09(9) . . ?
C14 Fe1 C13 40.65(9) . . ?
C6 Fe1 C13 123.26(9) . . ?
C10 Fe1 C13 160.03(9) . . ?
C9 Fe1 C13 157.81(9) . . ?
C15 Fe1 C13 68.54(9) . . ?
C7 Fe1 C13 107.48(9) . . ?
C14 Fe1 C12 68.21(9) . . ?
C6 Fe1 C12 108.47(9) . . ?
C10 Fe1 C12 124.11(9) . . ?
C9 Fe1 C12 159.69(10) . . ?
C15 Fe1 C12 68.38(9) . . ?
C7 Fe1 C12 123.51(9) . . ?
C13 Fe1 C12 40.58(9) . . ?
C14 Fe1 C11 68.12(9) . . ?
C6 Fe1 C11 123.83(8) . . ?
C10 Fe1 C11 108.39(9) . . ?
C9 Fe1 C11 122.97(10) . . ?
C15 Fe1 C11 40.52(9) . . ?
C7 Fe1 C11 159.92(9) . . ?
C13 Fe1 C11 68.28(9) . . ?
C12 Fe1 C11 40.58(10) . . ?
C14 Fe1 C8 106.49(9) . . ?
C6 Fe1 C8 68.71(8) . . ?
C10 Fe1 C8 68.38(8) . . ?
C9 Fe1 C8 40.61(9) . . ?
C15 Fe1 C8 121.81(9) . . ?
C7 Fe1 C8 40.69(8) . . ?
C13 Fe1 C8 122.17(9) . . ?
C12 Fe1 C8 158.87(10) . . ?
C11 Fe1 C8 158.37(10) . . ?
N1 P1 N3 121.96(9) . . ?
N1 P1 Cl1 108.98(7) . . ?
N3 P1 Cl1 107.35(7) . . ?
N1 P1 Cl2 109.09(7) . . ?
N3 P1 Cl2 108.30(7) . . ?
Cl1 P1 Cl2 98.65(3) . . ?
N2 P2 N1 113.21(8) . . ?
N2 P2 N4 110.99(8) . . ?
N1 P2 N4 109.91(9) . . ?
N2 P2 N5 109.74(9) . . ?
N1 P2 N5 109.69(9) . . ?
N4 P2 N5 102.79(8) . . ?
N2 P3 N3 115.13(8) . . ?
N2 P3 N7 110.87(8) . . ?
N3 P3 N7 108.62(9) . . ?
N2 P3 N6 111.37(8) . . ?
N3 P3 N6 107.35(9) . . ?
N7 P3 N6 102.71(8) . . ?
P1 N1 P2 120.91(10) . . ?
P2 N2 P3 126.10(10) . . ?
P1 N3 P3 119.64(10) . . ?
C1 N4 C5 113.34(16) . . ?
C1 N4 P2 120.23(13) . . ?
C5 N4 P2 114.13(12) . . ?
C4 N5 C3 112.67(16) . . ?
C4 N5 P2 114.50(13) . . ?
C3 N5 P2 117.07(15) . . ?
C16 N6 P3 116.55(13) . . ?
C16 N6 H6 110(2) . . ?
P3 N6 H6 125(2) . . ?
C19 N7 C18 113.00(17) . . ?
C19 N7 P3 115.98(14) . . ?
C18 N7 P3 116.81(13) . . ?
N4 C1 C2 111.33(17) . . ?
N4 C1 H1A 109.4 . . ?
C2 C1 H1A 109.4 . . ?
N4 C1 H1B 109.4 . . ?
C2 C1 H1B 109.4 . . ?
H1A C1 H1B 108.0 . . ?
C1 C2 C3 112.20(18) . . ?
C1 C2 H2A 109.2 . . ?
C3 C2 H2A 109.2 . . ?
C1 C2 H2B 109.2 . . ?
C3 C2 H2B 109.2 . . ?
H2A C2 H2B 107.9 . . ?
N5 C3 C2 110.15(17) . . ?
N5 C3 H3A 109.6 . . ?
C2 C3 H3A 109.6 . . ?
N5 C3 H3B 109.6 . . ?
C2 C3 H3B 109.6 . . ?
H3A C3 H3B 108.1 . . ?
N5 C4 H4A 109.5 . . ?
N5 C4 H4B 109.5 . . ?
H4A C4 H4B 109.5 . . ?
N5 C4 H4C 109.5 . . ?
H4A C4 H4C 109.5 . . ?
H4B C4 H4C 109.5 . . ?
N4 C5 C6 111.45(16) . . ?
N4 C5 H5A 109.3 . . ?
C6 C5 H5A 109.3 . . ?
N4 C5 H5B 109.3 . . ?
C6 C5 H5B 109.3 . . ?
H5A C5 H5B 108.0 . . ?
C7 C6 C10 107.58(17) . . ?
C7 C6 C5 127.18(19) . . ?
C10 C6 C5 125.24(18) . . ?
C7 C6 Fe1 69.89(11) . . ?
C10 C6 Fe1 69.69(11) . . ?
C5 C6 Fe1 125.99(14) . . ?
C8 C7 C6 108.18(19) . . ?
C8 C7 Fe1 69.78(11) . . ?
C6 C7 Fe1 69.30(11) . . ?
C8 C7 H7 125.9 . . ?
C6 C7 H7 125.9 . . ?
Fe1 C7 H7 126.6 . . ?
C9 C8 C7 108.08(18) . . ?
C9 C8 Fe1 69.49(12) . . ?
C7 C8 Fe1 69.53(11) . . ?
C9 C8 H8 126.0 . . ?
C7 C8 H8 126.0 . . ?
Fe1 C8 H8 126.6 . . ?
C8 C9 C10 107.96(19) . . ?
C8 C9 Fe1 69.90(12) . . ?
C10 C9 Fe1 69.58(12) . . ?
C8 C9 H9 126.0 . . ?
C10 C9 H9 126.0 . . ?
Fe1 C9 H9 126.1 . . ?
C9 C10 C6 108.19(18) . . ?
C9 C10 Fe1 69.67(12) . . ?
C6 C10 Fe1 69.35(11) . . ?
C9 C10 H10 125.9 . . ?
C6 C10 H10 125.9 . . ?
Fe1 C10 H10 126.6 . . ?
C15 C11 C12 108.3(2) . . ?
C15 C11 Fe1 69.59(12) . . ?
C12 C11 Fe1 69.68(13) . . ?
C15 C11 H11 125.9 . . ?
C12 C11 H11 125.9 . . ?
Fe1 C11 H11 126.4 . . ?
C13 C12 C11 108.0(2) . . ?
C13 C12 Fe1 69.70(12) . . ?
C11 C12 Fe1 69.74(13) . . ?
C13 C12 H12 126.0 . . ?
C11 C12 H12 126.0 . . ?
Fe1 C12 H12 126.2 . . ?
C14 C13 C12 107.6(2) . . ?
C14 C13 Fe1 69.27(12) . . ?
C12 C13 Fe1 69.73(12) . . ?
C14 C13 H13 126.2 . . ?
C12 C13 H13 126.2 . . ?
Fe1 C13 H13 126.4 . . ?
C13 C14 C15 108.59(19) . . ?
C13 C14 Fe1 70.08(12) . . ?
C15 C14 Fe1 69.95(12) . . ?
C13 C14 H14 125.7 . . ?
C15 C14 H14 125.7 . . ?
Fe1 C14 H14 125.8 . . ?
C11 C15 C14 107.6(2) . . ?
C11 C15 Fe1 69.90(12) . . ?
C14 C15 Fe1 69.36(12) . . ?
C11 C15 H15 126.2 . . ?
C14 C15 H15 126.2 . . ?
Fe1 C15 H15 126.1 . . ?
N6 C16 C17 110.76(16) . . ?
N6 C16 H16A 109.5 . . ?
C17 C16 H16A 109.5 . . ?
N6 C16 H16B 109.5 . . ?
C17 C16 H16B 109.5 . . ?
H16A C16 H16B 108.1 . . ?
C16 C17 C18 112.57(17) . . ?
C16 C17 H17A 109.1 . . ?
C18 C17 H17A 109.1 . . ?
C16 C17 H17B 109.1 . . ?
C18 C17 H17B 109.1 . . ?
H17A C17 H17B 107.8 . . ?
N7 C18 C17 111.38(17) . . ?
N7 C18 H18A 109.4 . . ?
C17 C18 H18A 109.4 . . ?
N7 C18 H18B 109.4 . . ?
C17 C18 H18B 109.4 . . ?
H18A C18 H18B 108.0 . . ?
N7 C19 H19A 109.5 . . ?
N7 C19 H19B 109.5 . . ?
H19A C19 H19B 109.5 . . ?
N7 C19 H19C 109.5 . . ?
H19A C19 H19C 109.5 . . ?
H19B C19 H19C 109.5 . . ?

loop_
_geom_bond_atom_site_label_1
_geom_bond_atom_site_label_2
_geom_bond_distance
_geom_bond_site_symmetry_2
_geom_bond_publ_flag
Fe1 C14 2.031(2) . ?
Fe1 C6 2.0333(19) . ?
Fe1 C10 2.038(2) . ?
Fe1 C9 2.039(2) . ?
Fe1 C15 2.039(2) . ?
Fe1 C7 2.041(2) . ?
Fe1 C13 2.042(2) . ?
Fe1 C12 2.042(2) . ?
Fe1 C11 2.043(2) . ?
Fe1 C8 2.044(2) . ?
P1 N1 1.5553(16) . ?
P1 N3 1.5665(16) . ?
P1 Cl1 2.0208(7) . ?
P1 Cl2 2.0355(7) . ?
P2 N2 1.5827(16) . ?
P2 N1 1.6353(16) . ?
P2 N4 1.6508(16) . ?
P2 N5 1.6531(16) . ?
P3 N2 1.5955(15) . ?
P3 N3 1.6092(16) . ?
P3 N7 1.6501(16) . ?
P3 N6 1.6518(17) . ?
N4 C1 1.469(2) . ?
N4 C5 1.475(3) . ?
N5 C4 1.461(3) . ?
N5 C3 1.470(3) . ?
N6 C16 1.477(2) . ?
N6 H6 0.849(16) . ?
N7 C19 1.463(3) . ?
N7 C18 1.471(3) . ?
C1 C2 1.508(3) . ?
C1 H1A 0.9900 . ?
C1 H1B 0.9900 . ?
C2 C3 1.516(3) . ?
C2 H2A 0.9900 . ?
C2 H2B 0.9900 . ?
C3 H3A 0.9900 . ?
C3 H3B 0.9900 . ?
C4 H4A 0.9800 . ?
C4 H4B 0.9800 . ?
C4 H4C 0.9800 . ?
C5 C6 1.501(3) . ?
C5 H5A 0.9900 . ?
C5 H5B 0.9900 . ?
C6 C7 1.421(3) . ?
C6 C10 1.424(3) . ?
C7 C8 1.420(3) . ?
C7 H7 0.9500 . ?
C8 C9 1.417(3) . ?
C8 H8 0.9500 . ?
C9 C10 1.419(3) . ?
C9 H9 0.9500 . ?
C10 H10 0.9500 . ?
C11 C15 1.413(3) . ?
C11 C12 1.417(4) . ?
C11 H11 0.9500 . ?
C12 C13 1.416(3) . ?
C12 H12 0.9500 . ?
C13 C14 1.415(3) . ?
C13 H13 0.9500 . ?
C14 C15 1.415(3) . ?
C14 H14 0.9500 . ?
C15 H15 0.9500 . ?
C16 C17 1.511(3) . ?
C16 H16A 0.9900 . ?
C16 H16B 0.9900 . ?
C17 C18 1.517(3) . ?
C17 H17A 0.9900 . ?
C17 H17B 0.9900 . ?
C18 H18A 0.9900 . ?
C18 H18B 0.9900 . ?
C19 H19A 0.9800 . ?
C19 H19B 0.9800 . ?
C19 H19C 0.9800 . ?

loop_
_geom_hbond_atom_site_label_D
_geom_hbond_atom_site_label_H
_geom_hbond_atom_site_label_A
_geom_hbond_distance_DH
_geom_hbond_distance_HA
_geom_hbond_distance_DA
_geom_hbond_angle_DHA
_geom_hbond_site_symmetry_A
_geom_hbond_publ_flag
C13 H13 N2 0.9500 2.5500 3.472(3) 163.00 4_666 yes

loop_
_geom_torsion_atom_site_label_1
_geom_torsion_atom_site_label_2
_geom_torsion_atom_site_label_3
_geom_torsion_atom_site_label_4
_geom_torsion
_geom_torsion_site_symmetry_1
_geom_torsion_site_symmetry_2
_geom_torsion_site_symmetry_3
_geom_torsion_site_symmetry_4
_geom_torsion_publ_flag
N3 P1 N1 P2 9.94(17) . . . . ?
Cl1 P1 N1 P2 135.83(10) . . . . ?
Cl2 P1 N1 P2 -117.47(10) . . . . ?
N2 P2 N1 P1 5.18(15) . . . . ?
N4 P2 N1 P1 -119.56(12) . . . . ?
N5 P2 N1 P1 128.13(12) . . . . ?
N1 P2 N2 P3 -17.75(16) . . . . ?
N4 P2 N2 P3 106.40(13) . . . . ?
N5 P2 N2 P3 -140.67(11) . . . . ?
N3 P3 N2 P2 14.23(16) . . . . ?
N7 P3 N2 P2 138.02(12) . . . . ?
N6 P3 N2 P2 -108.28(13) . . . . ?
N1 P1 N3 P3 -13.94(17) . . . . ?
Cl1 P1 N3 P3 -140.56(10) . . . . ?
Cl2 P1 N3 P3 113.82(11) . . . . ?
N2 P3 N3 P1 2.38(16) . . . . ?
N7 P3 N3 P1 -122.60(12) . . . . ?
N6 P3 N3 P1 127.01(12) . . . . ?
N2 P2 N4 C1 158.28(15) . . . . ?
N1 P2 N4 C1 -75.70(17) . . . . ?
N5 P2 N4 C1 41.02(17) . . . . ?
N2 P2 N4 C5 -61.94(16) . . . . ?
N1 P2 N4 C5 64.08(16) . . . . ?
N5 P2 N4 C5 -179.20(14) . . . . ?
N2 P2 N5 C4 61.74(17) . . . . ?
N1 P2 N5 C4 -63.23(17) . . . . ?
N4 P2 N5 C4 179.89(15) . . . . ?
N2 P2 N5 C3 -163.13(14) . . . . ?
N1 P2 N5 C3 71.90(16) . . . . ?
N4 P2 N5 C3 -44.98(16) . . . . ?
N2 P3 N6 C16 -70.00(15) . . . . ?
N3 P3 N6 C16 163.13(14) . . . . ?
N7 P3 N6 C16 48.71(15) . . . . ?
N2 P3 N7 C19 -66.03(17) . . . . ?
N3 P3 N7 C19 61.41(17) . . . . ?
N6 P3 N7 C19 174.90(15) . . . . ?
N2 P3 N7 C18 71.13(16) . . . . ?
N3 P3 N7 C18 -161.42(14) . . . . ?
N6 P3 N7 C18 -47.93(16) . . . . ?
C5 N4 C1 C2 170.63(17) . . . . ?
P2 N4 C1 C2 -49.3(2) . . . . ?
N4 C1 C2 C3 56.3(3) . . . . ?
C4 N5 C3 C2 -166.10(19) . . . . ?
P2 N5 C3 C2 58.0(2) . . . . ?
C1 C2 C3 N5 -61.2(3) . . . . ?
C1 N4 C5 C6 -76.0(2) . . . . ?
P2 N4 C5 C6 141.47(15) . . . . ?
N4 C5 C6 C7 106.9(2) . . . . ?
N4 C5 C6 C10 -72.8(3) . . . . ?
N4 C5 C6 Fe1 -162.12(14) . . . . ?
C10 C6 C7 C8 -0.6(2) . . . . ?
C5 C6 C7 C8 179.65(19) . . . . ?
Fe1 C6 C7 C8 59.14(14) . . . . ?
C10 C6 C7 Fe1 -59.75(14) . . . . ?
C5 C6 C7 Fe1 120.5(2) . . . . ?
C6 C7 C8 C9 0.1(2) . . . . ?
Fe1 C7 C8 C9 58.99(14) . . . . ?
C6 C7 C8 Fe1 -58.84(14) . . . . ?
C7 C8 C9 C10 0.4(2) . . . . ?
Fe1 C8 C9 C10 59.39(14) . . . . ?
C7 C8 C9 Fe1 -59.01(14) . . . . ?
C8 C9 C10 C6 -0.8(2) . . . . ?
Fe1 C9 C10 C6 58.83(14) . . . . ?
C8 C9 C10 Fe1 -59.59(14) . . . . ?
C7 C6 C10 C9 0.8(2) . . . . ?
C5 C6 C10 C9 -179.41(18) . . . . ?
Fe1 C6 C10 C9 -59.03(14) . . . . ?
C7 C6 C10 Fe1 59.87(14) . . . . ?
C5 C6 C10 Fe1 -120.38(19) . . . . ?
C15 C11 C12 C13 -0.3(2) . . . . ?
Fe1 C11 C12 C13 -59.39(15) . . . . ?
C15 C11 C12 Fe1 59.09(15) . . . . ?
C11 C12 C13 C14 0.3(2) . . . . ?
Fe1 C12 C13 C14 -59.15(15) . . . . ?
C11 C12 C13 Fe1 59.41(15) . . . . ?
C12 C13 C14 C15 -0.1(2) . . . . ?
Fe1 C13 C14 C15 -59.56(15) . . . . ?
C12 C13 C14 Fe1 59.44(15) . . . . ?
C12 C11 C15 C14 0.2(2) . . . . ?
Fe1 C11 C15 C14 59.37(15) . . . . ?
C12 C11 C15 Fe1 -59.14(15) . . . . ?
C13 C14 C15 C11 -0.1(2) . . . . ?
Fe1 C14 C15 C11 -59.71(15) . . . . ?
C13 C14 C15 Fe1 59.64(15) . . . . ?
P3 N6 C16 C17 -56.5(2) . . . . ?
N6 C16 C17 C18 57.7(2) . . . . ?
C19 N7 C18 C17 -166.65(17) . . . . ?
P3 N7 C18 C17 54.9(2) . . . . ?
C16 C17 C18 N7 -57.1(2) . . . . ?
